data_7221005
loop_
_publ_author_name
'Pradeep, Chullikkattil P.'
'Satyanarayana, V. S. V.'
'Reddy, P. Guru Prasad'

_publ_section_title
;
 Synthesis, Structure, Self-assembly and Genotoxicity Evaluation of a
 Series of Mn-Anderson Cluster based Polyoxometalate-organic Hybrids
;
_journal_name_full 'RSC Adv.'
_journal_paper_doi 10.1039/C5RA07581E
_journal_year 2015
_chemical_formula_sum 'C84 H152 Mn Mo6 N9 O30'
_chemical_formula_weight 2398.72
_chemical_name_systematic
;
 ?
;
_space_group_crystal_system monoclinic
_space_group_IT_number 14
_space_group_name_Hall '-P 2ybc'
_space_group_name_H-M_alt 'P 1 21/c 1'
_symmetry_space_group_name_Hall '-P 2ybc'
_symmetry_space_group_name_H-M 'P 1 21/c 1'
_atom_sites_solution_hydrogens geom
_audit_creation_method SHELXL-2014
_audit_update_record
;
2015-06-26 deposited with the CCDC.
2015-07-01 downloaded from the CCDC.
;
_cell_angle_alpha 90
_cell_angle_beta 97.562(2)
_cell_angle_gamma 90
_cell_formula_units_Z 4
_cell_length_a 19.1909(3)
_cell_length_b 19.5198(3)
_cell_length_c 27.7496(4)
_cell_measurement_reflns_used 49478
_cell_measurement_temperature 150(2)
_cell_measurement_theta_max 28.0600
_cell_measurement_theta_min 1.9380
_cell_volume 10304.7(3)
_computing_cell_refinement
;
CrysAlisPro, Agilent Technologies,
Version 1.171.37.33d (release 23-04-2014 CrysAlis171 .NET)
(compiled Apr 23 2014,17:37:27)
;
_computing_data_collection
;
CrysAlisPro, Agilent Technologies,
Version 1.171.37.33d (release 23-04-2014 CrysAlis171 .NET)
(compiled Apr 23 2014,17:37:27)
;
_computing_data_reduction
;
CrysAlisPro, Agilent Technologies,
Version 1.171.37.33d (release 23-04-2014 CrysAlis171 .NET)
(compiled Apr 23 2014,17:37:27)
;
_computing_molecular_graphics 'Ortep for Windows (Farrugia, 2012)'
_computing_publication_material 'WinGX publication routines (Farrugia, 2012)'
_computing_structure_refinement 'SHELXL-2014 (Sheldrick, 2014)'
_computing_structure_solution 'SHELXL-2014 (Sheldrick, 2014) and OlEX2'
_diffrn_ambient_temperature 150(2)
_diffrn_measured_fraction_theta_full 1.000
_diffrn_measured_fraction_theta_max 0.913
_diffrn_measurement_device_type 'SuperNova, Dual, Cu at zero, Eos'
_diffrn_measurement_method '\w scans'
_diffrn_radiation_type MoK\a
_diffrn_radiation_wavelength 0.71073
_diffrn_reflns_av_R_equivalents 0.0285
_diffrn_reflns_av_unetI/netI 0.0236
_diffrn_reflns_laue_measured_fraction_full 1.000
_diffrn_reflns_laue_measured_fraction_max 0.913
_diffrn_reflns_limit_h_max 25
_diffrn_reflns_limit_h_min -25
_diffrn_reflns_limit_k_max 25
_diffrn_reflns_limit_k_min -23
_diffrn_reflns_limit_l_max 36
_diffrn_reflns_limit_l_min -35
_diffrn_reflns_number 111668
_diffrn_reflns_point_group_measured_fraction_full 1.000
_diffrn_reflns_point_group_measured_fraction_max 0.913
_diffrn_reflns_theta_full 25.242
_diffrn_reflns_theta_max 28.379
_diffrn_reflns_theta_min 1.729
_diffrn_source 'SuperNova (Mo) X-ray Source'
_exptl_absorpt_coefficient_mu 0.902
_exptl_absorpt_correction_T_max 1.00000
_exptl_absorpt_correction_T_min 0.88311
_exptl_absorpt_correction_type multi-scan
_exptl_absorpt_process_details
;
CrysAlisPro, Agilent Technologies,
Version 1.171.37.33d (release 23-04-2014 CrysAlis171 .NET)
(compiled Apr 23 2014,17:37:27)
Empirical absorption correction using spherical harmonics,
 implemented in SCALE3 ABSPACK scaling algorithm.
Empirical absorption correction using spherical harmonics,
 implemented in SCALE3 ABSPACK scaling algorithm.
;
_exptl_crystal_colour orange
_exptl_crystal_density_diffrn 1.546
_exptl_crystal_density_method 'not measured'
_exptl_crystal_description block
_exptl_crystal_F_000 4944
_exptl_crystal_size_max 0.1896
_exptl_crystal_size_mid 0.1670
_exptl_crystal_size_min 0.1042
_refine_diff_density_max 1.114
_refine_diff_density_min -0.927
_refine_diff_density_rms 0.095
_refine_ls_extinction_method none
_refine_ls_goodness_of_fit_ref 1.058
_refine_ls_hydrogen_treatment constr
_refine_ls_matrix_type full
_refine_ls_number_parameters 1093
_refine_ls_number_reflns 23582
_refine_ls_number_restraints 0
_refine_ls_restrained_S_all 1.058
_refine_ls_R_factor_all 0.0365
_refine_ls_R_factor_gt 0.0304
_refine_ls_shift/su_max 0.003
_refine_ls_shift/su_mean 0.000
_refine_ls_structure_factor_coef Fsqd
_refine_ls_weighting_details 'w=1/[\s^2^(Fo^2^)+(0.0274P)^2^+12.3047P] where P=(Fo^2^+2Fc^2^)/3'
_refine_ls_weighting_scheme calc
_refine_ls_wR_factor_gt 0.0739
_refine_ls_wR_factor_ref 0.0767
_reflns_Friedel_coverage 0.000
_reflns_number_gt 20488
_reflns_number_total 23582
_reflns_threshold_expression 'I > 2\s(I)'
_cod_data_source_file c5ra07581e2.cif
_cod_data_source_block shelx
_cod_database_code 7221005
_shelx_space_group_comment
;
The symmetry employed for this shelxl refinement is uniquely defined
by the following loop, which should always be used as a source of
symmetry information in preference to the above space-group names.
They are only intended as comments.
;
_shelxl_version_number 2014-3

loop_
_space_group_symop_operation_xyz
'x, y, z'
'-x, y+1/2, -z+1/2'
'-x, -y, -z'
'x, -y-1/2, z-1/2'

loop_
_atom_site_label
_atom_site_type_symbol
_atom_site_fract_x
_atom_site_fract_y
_atom_site_fract_z
_atom_site_U_iso_or_equiv
_atom_site_adp_type
_atom_site_occupancy
_atom_site_site_symmetry_order
_atom_site_calc_flag
_atom_site_refinement_flags_posn
_atom_site_refinement_flags_adp
Mn1 Mn 0.74973(2) 0.71105(2) 0.26059(2) 0.01307(6) Uani 1 1 d . .
Mo2 Mo 0.74593(2) 0.88185(2) 0.26614(2) 0.01726(4) Uani 1 1 d . .
Mo1 Mo 0.83866(2) 0.80300(2) 0.18679(2) 0.01725(4) Uani 1 1 d . .
Mo3 Mo 0.65377(2) 0.79000(2) 0.33741(2) 0.01726(4) Uani 1 1 d . .
Mo4 Mo 0.65992(2) 0.61829(2) 0.33373(2) 0.01902(5) Uani 1 1 d . .
Mo6 Mo 0.84439(2) 0.63110(2) 0.18411(2) 0.01662(4) Uani 1 1 d . .
Mo5 Mo 0.75460(2) 0.53927(2) 0.25585(2) 0.01925(5) Uani 1 1 d . .
O21 O 0.72852(8) 0.78496(7) 0.21294(5) 0.0173(3) Uani 1 1 d . .
O23 O 0.76689(8) 0.78498(7) 0.31452(5) 0.0175(3) Uani 1 1 d . .
O11 O 0.71234(9) 0.93696(8) 0.22137(6) 0.0251(4) Uani 1 1 d . .
O20 O 0.65469(8) 0.70571(7) 0.27390(5) 0.0156(3) Uani 1 1 d . .
O3 O 0.69171(10) 0.56261(9) 0.37830(6) 0.0306(4) Uani 1 1 d . .
O14 O 0.65745(8) 0.84853(7) 0.28239(5) 0.0182(3) Uani 1 1 d . .
O22 O 0.77124(8) 0.63666(8) 0.30783(5) 0.0181(3) Uani 1 1 d . .
O2 O 0.56447(9) 0.78163(8) 0.33293(6) 0.0253(4) Uani 1 1 d . .
O16 O 0.66653(8) 0.56568(8) 0.27590(6) 0.0200(3) Uani 1 1 d . .
O24 O 0.84447(7) 0.71563(7) 0.24641(5) 0.0150(3) Uani 1 1 d . .
O19 O 0.73392(8) 0.63630(8) 0.20709(5) 0.0176(3) Uani 1 1 d . .
O7 O 0.82066(9) 0.57651(8) 0.13697(6) 0.0257(4) Uani 1 1 d . .
O12 O 0.77644(9) 0.93305(8) 0.31432(6) 0.0255(4) Uani 1 1 d . .
O9 O 0.80804(10) 0.85909(9) 0.14221(6) 0.0299(4) Uani 1 1 d . .
O13 O 0.83307(8) 0.85642(7) 0.24480(6) 0.0185(3) Uani 1 1 d . .
O17 O 0.84313(8) 0.57199(8) 0.23943(6) 0.0192(3) Uani 1 1 d . .
O10 O 0.92777(9) 0.80361(9) 0.18927(6) 0.0271(4) Uani 1 1 d . .
O8 O 0.93320(8) 0.64082(8) 0.18759(6) 0.0245(3) Uani 1 1 d . .
O15 O 0.68435(8) 0.70371(8) 0.36573(6) 0.0194(3) Uani 1 1 d . .
O6 O 0.78589(9) 0.48456(9) 0.30132(7) 0.0340(4) Uani 1 1 d . .
N2 N 0.56358(9) 0.70942(9) 0.14930(7) 0.0184(4) Uani 1 1 d . .
H2N H 0.5250 0.7043 0.1615 0.022 Uiso 1 1 calc R U
N1 N 0.93880(10) 0.71087(9) 0.36962(7) 0.0191(4) Uani 1 1 d . .
H1N H 0.9761 0.7225 0.3575 0.023 Uiso 1 1 calc R U
O18 O 0.81375(8) 0.71748(7) 0.15477(5) 0.0181(3) Uani 1 1 d . .
O28 O 0.43388(8) 0.72452(8) 0.10938(6) 0.0245(3) Uani 1 1 d . .
O25 O 0.90048(9) 0.68305(9) 0.44177(6) 0.0297(4) Uani 1 1 d . .
O26 O 1.06974(9) 0.69073(9) 0.40272(6) 0.0292(4) Uani 1 1 d . .
O1 O 0.67740(9) 0.84289(8) 0.38555(6) 0.0271(4) Uani 1 1 d . .
O27 O 0.60678(9) 0.72248(10) 0.07675(6) 0.0316(4) Uani 1 1 d . .
O4 O 0.57069(9) 0.61663(9) 0.33149(6) 0.0292(4) Uani 1 1 d . .
N4 N 0.43567(10) 0.65961(11) 0.19525(8) 0.0265(4) Uani 1 1 d . .
O5 O 0.72377(9) 0.48810(9) 0.20803(7) 0.0321(4) Uani 1 1 d . .
C3 C 0.87277(11) 0.71250(11) 0.33635(8) 0.0167(4) Uani 1 1 d . .
C19 C 0.60126(11) 0.70200(12) 0.23301(8) 0.0185(4) Uani 1 1 d . .
H19A H 0.5673 0.7381 0.2358 0.022 Uiso 1 1 calc R U
H19B H 0.5770 0.6585 0.2340 0.022 Uiso 1 1 calc R U
C18 C 0.62857(11) 0.70876(11) 0.18350(8) 0.0164(4) Uani 1 1 d . .
C1 C 0.82953(11) 0.77560(11) 0.34805(8) 0.0194(4) Uani 1 1 d . .
H1B H 0.8168 0.7707 0.3806 0.023 Uiso 1 1 calc R U
H1A H 0.8586 0.8162 0.3477 0.023 Uiso 1 1 calc R U
C20 C 0.55815(12) 0.71721(12) 0.10098(8) 0.0220(5) Uani 1 1 d . .
C2 C 0.89876(11) 0.71784(12) 0.28659(8) 0.0192(4) Uani 1 1 d . .
H2A H 0.9245 0.7604 0.2853 0.023 Uiso 1 1 calc R U
H2B H 0.9313 0.6806 0.2834 0.023 Uiso 1 1 calc R U
C17 C 0.66620(11) 0.77735(11) 0.17871(8) 0.0188(4) Uani 1 1 d . .
H17B H 0.6786 0.7812 0.1461 0.023 Uiso 1 1 calc R U
H17A H 0.6341 0.8144 0.1833 0.023 Uiso 1 1 calc R U
N6 N 0.08940(11) 0.54637(10) 0.27130(8) 0.0281(5) Uani 1 1 d . .
N3 N 1.06822(11) 0.77467(12) 0.32549(8) 0.0309(5) Uani 1 1 d . .
C16 C 0.67229(11) 0.64560(11) 0.17251(8) 0.0202(4) Uani 1 1 d . .
H16A H 0.6431 0.6050 0.1723 0.024 Uiso 1 1 calc R U
H16B H 0.6862 0.6506 0.1403 0.024 Uiso 1 1 calc R U
N7 N 0.79515(11) 0.66115(11) 0.01074(7) 0.0275(4) Uani 1 1 d . .
C21 C 0.48345(13) 0.71900(15) 0.07528(9) 0.0310(6) Uani 1 1 d . .
H21B H 0.4780 0.7578 0.0532 0.037 Uiso 1 1 calc R U
H21A H 0.4741 0.6776 0.0562 0.037 Uiso 1 1 calc R U
C4 C 0.83379(12) 0.64445(12) 0.34217(8) 0.0219(5) Uani 1 1 d . .
H4B H 0.8654 0.6067 0.3382 0.026 Uiso 1 1 calc R U
H4A H 0.8211 0.6420 0.3748 0.026 Uiso 1 1 calc R U
C30 C 0.38601(12) 0.64040(12) 0.15756(10) 0.0262(5) Uani 1 1 d . .
C5 C 0.94752(12) 0.69334(11) 0.41671(8) 0.0217(5) Uani 1 1 d . .
N5 N 0.57339(11) 0.38872(10) 0.27347(9) 0.0324(5) Uani 1 1 d . .
C22 C 0.38722(12) 0.67174(12) 0.11153(9) 0.0261(5) Uani 1 1 d . .
C29 C 0.43423(14) 0.62846(15) 0.23712(10) 0.0354(6) Uani 1 1 d . .
H29 H 0.4685 0.6401 0.2627 0.042 Uiso 1 1 calc R U
C6 C 1.02370(13) 0.68573(14) 0.43886(9) 0.0296(5) Uani 1 1 d . .
H6B H 1.0353 0.7212 0.4631 0.035 Uiso 1 1 calc R U
H6A H 1.0302 0.6417 0.4550 0.035 Uiso 1 1 calc R U
C64 C 0.92194(14) 0.70484(14) 0.03553(9) 0.0326(6) Uani 1 1 d . .
H64A H 0.9114 0.7475 0.0182 0.039 Uiso 1 1 calc R U
H64B H 0.9414 0.6731 0.0139 0.039 Uiso 1 1 calc R U
C71 C 0.76737(14) 0.72717(13) -0.01352(9) 0.0287(5) Uani 1 1 d . .
H71B H 0.8049 0.7483 -0.0285 0.034 Uiso 1 1 calc R U
H71A H 0.7301 0.7157 -0.0394 0.034 Uiso 1 1 calc R U
C60 C 0.17183(15) 0.57017(15) 0.35045(11) 0.0374(6) Uani 1 1 d . .
H60B H 0.1340 0.5642 0.3700 0.045 Uiso 1 1 calc R U
H60A H 0.1746 0.6184 0.3425 0.045 Uiso 1 1 calc R U
C67 C 0.81945(14) 0.61665(13) -0.02844(9) 0.0297(5) Uani 1 1 d . .
H67A H 0.8560 0.6409 -0.0426 0.036 Uiso 1 1 calc R U
H67B H 0.7803 0.6101 -0.0539 0.036 Uiso 1 1 calc R U
C52 C 0.01543(14) 0.47132(13) 0.31993(11) 0.0342(6) Uani 1 1 d . .
H52A H 0.0570 0.4584 0.3418 0.041 Uiso 1 1 calc R U
H52B H 0.0086 0.4377 0.2940 0.041 Uiso 1 1 calc R U
C47 C 0.09124(14) 0.61936(13) 0.25267(10) 0.0322(6) Uani 1 1 d . .
H47A H 0.0465 0.6292 0.2333 0.039 Uiso 1 1 calc R U
H47B H 0.0959 0.6501 0.2804 0.039 Uiso 1 1 calc R U
C53 C -0.04781(14) 0.47134(14) 0.34726(11) 0.0378(6) Uani 1 1 d . .
H53A H -0.0883 0.4886 0.3261 0.045 Uiso 1 1 calc R U
H53B H -0.0390 0.5020 0.3749 0.045 Uiso 1 1 calc R U
C26 C 0.33492(14) 0.58914(14) 0.16252(12) 0.0377(7) Uani 1 1 d . .
C75 C 0.73898(14) 0.62467(15) 0.03493(9) 0.0328(6) Uani 1 1 d . .
H75A H 0.7600 0.5846 0.0517 0.039 Uiso 1 1 calc R U
H75B H 0.7241 0.6549 0.0593 0.039 Uiso 1 1 calc R U
C51 C 0.02647(13) 0.54119(13) 0.29870(10) 0.0288(5) Uani 1 1 d . .
H51A H 0.0319 0.5745 0.3249 0.035 Uiso 1 1 calc R U
H51B H -0.0153 0.5534 0.2768 0.035 Uiso 1 1 calc R U
C59 C 0.15679(13) 0.52873(14) 0.30418(10) 0.0319(6) Uani 1 1 d . .
H59B H 0.1550 0.4807 0.3129 0.038 Uiso 1 1 calc R U
H59A H 0.1959 0.5344 0.2857 0.038 Uiso 1 1 calc R U
C63 C 0.85536(14) 0.67526(15) 0.05085(9) 0.0314(6) Uani 1 1 d . .
H63A H 0.8386 0.7066 0.0739 0.038 Uiso 1 1 calc R U
H63B H 0.8673 0.6326 0.0679 0.038 Uiso 1 1 calc R U
C44 C 0.65299(15) 0.35633(14) 0.35220(11) 0.0368(6) Uani 1 1 d . .
H44A H 0.6665 0.3126 0.3396 0.044 Uiso 1 1 calc R U
H44B H 0.6118 0.3491 0.3684 0.044 Uiso 1 1 calc R U
C56 C 0.02119(15) 0.50498(14) 0.19082(10) 0.0353(6) Uani 1 1 d . .
H56A H 0.0240 0.5493 0.1754 0.042 Uiso 1 1 calc R U
H56B H -0.0219 0.5035 0.2056 0.042 Uiso 1 1 calc R U
C55 C 0.08383(14) 0.49556(13) 0.22959(10) 0.0321(6) Uani 1 1 d . .
H55A H 0.1263 0.4986 0.2143 0.038 Uiso 1 1 calc R U
H55B H 0.0819 0.4497 0.2429 0.038 Uiso 1 1 calc R U
C31 C 0.58435(16) 0.32031(14) 0.25029(12) 0.0413(7) Uani 1 1 d . .
H31A H 0.5907 0.2858 0.2757 0.050 Uiso 1 1 calc R U
H31B H 0.5420 0.3087 0.2288 0.050 Uiso 1 1 calc R U
C39 C 0.56624(14) 0.44553(13) 0.23574(11) 0.0348(6) Uani 1 1 d . .
H39A H 0.5577 0.4881 0.2519 0.042 Uiso 1 1 calc R U
H39B H 0.6108 0.4502 0.2232 0.042 Uiso 1 1 calc R U
C40 C 0.50925(15) 0.43664(14) 0.19312(11) 0.0396(7) Uani 1 1 d . .
H40A H 0.4635 0.4380 0.2044 0.048 Uiso 1 1 calc R U
H40B H 0.5144 0.3925 0.1779 0.048 Uiso 1 1 calc R U
C43 C 0.63581(16) 0.40653(14) 0.31064(11) 0.0400(7) Uani 1 1 d . .
H43A H 0.6273 0.4510 0.3243 0.048 Uiso 1 1 calc R U
H43B H 0.6769 0.4109 0.2939 0.048 Uiso 1 1 calc R U
C15 C 1.11716(13) 0.78595(14) 0.36526(11) 0.0340(6) Uani 1 1 d . .
C7 C 1.11688(13) 0.74373(15) 0.40656(10) 0.0344(6) Uani 1 1 d . .
C14 C 1.06976(15) 0.81479(16) 0.28746(11) 0.0411(7) Uani 1 1 d . .
H14 H 1.0365 0.8076 0.2604 0.049 Uiso 1 1 calc R U
C72 C 0.73933(17) 0.77947(15) 0.01912(11) 0.0395(7) Uani 1 1 d . .
H72B H 0.7772 0.7957 0.0430 0.047 Uiso 1 1 calc R U
H72A H 0.7041 0.7584 0.0364 0.047 Uiso 1 1 calc R U
C28 C 0.38420(15) 0.57864(15) 0.24586(12) 0.0419(7) Uani 1 1 d . .
H28 H 0.3850 0.5592 0.2765 0.050 Uiso 1 1 calc R U
C57 C 0.02022(17) 0.44852(15) 0.15294(11) 0.0417(7) Uani 1 1 d . .
H57A H 0.0119 0.4048 0.1677 0.050 Uiso 1 1 calc R U
H57B H 0.0656 0.4464 0.1412 0.050 Uiso 1 1 calc R U
C65 C 0.97534(15) 0.71772(16) 0.08026(10) 0.0377(6) Uani 1 1 d . .
H65B H 0.9559 0.7503 0.1013 0.045 Uiso 1 1 calc R U
H65A H 0.9841 0.6752 0.0981 0.045 Uiso 1 1 calc R U
C23 C 0.34222(14) 0.65098(15) 0.07207(11) 0.0394(7) Uani 1 1 d . .
H23 H 0.3439 0.6709 0.0418 0.047 Uiso 1 1 calc R U
C68 C 0.84756(16) 0.54674(15) -0.01137(10) 0.0387(6) Uani 1 1 d . .
H68A H 0.8826 0.5520 0.0170 0.046 Uiso 1 1 calc R U
H68B H 0.8096 0.5188 -0.0023 0.046 Uiso 1 1 calc R U
C66 C 1.04452(15) 0.74533(16) 0.06709(10) 0.0399(7) Uani 1 1 d . .
H66B H 1.0646 0.7127 0.0470 0.060 Uiso 1 1 calc R U
H66C H 1.0764 0.7530 0.0962 0.060 Uiso 1 1 calc R U
H66A H 1.0362 0.7877 0.0497 0.060 Uiso 1 1 calc R U
C69 C 0.88011(16) 0.51182(16) -0.05163(11) 0.0432(7) Uani 1 1 d . .
H69A H 0.8451 0.5084 -0.0801 0.052 Uiso 1 1 calc R U
H69B H 0.9183 0.5400 -0.0602 0.052 Uiso 1 1 calc R U
C49 C 0.14329(17) 0.70871(16) 0.20405(13) 0.0471(8) Uani 1 1 d . .
H49A H 0.0975 0.7151 0.1852 0.057 Uiso 1 1 calc R U
H49B H 0.1465 0.7394 0.2317 0.057 Uiso 1 1 calc R U
C77 C 0.62405(16) 0.56225(16) 0.02930(11) 0.0415(7) Uani 1 1 d . .
H77B H 0.6120 0.5907 0.0556 0.050 Uiso 1 1 calc R U
H77A H 0.5811 0.5534 0.0076 0.050 Uiso 1 1 calc R U
C27 C 0.33520(16) 0.55968(15) 0.20905(12) 0.0439(7) Uani 1 1 d . .
H27 H 0.3015 0.5272 0.2143 0.053 Uiso 1 1 calc R U
C76 C 0.67452(16) 0.60211(18) 0.00134(11) 0.0440(7) Uani 1 1 d . .
H76A H 0.6887 0.5734 -0.0242 0.053 Uiso 1 1 calc R U
H76B H 0.6507 0.6420 -0.0138 0.053 Uiso 1 1 calc R U
C61 C 0.24098(16) 0.54688(17) 0.37909(12) 0.0453(7) Uani 1 1 d . .
H61B H 0.2382 0.4983 0.3860 0.054 Uiso 1 1 calc R U
H61A H 0.2786 0.5536 0.3594 0.054 Uiso 1 1 calc R U
C41 C 0.51440(16) 0.49351(14) 0.15628(11) 0.0411(7) Uani 1 1 d . .
H41A H 0.5051 0.5370 0.1711 0.049 Uiso 1 1 calc R U
H41B H 0.5620 0.4949 0.1482 0.049 Uiso 1 1 calc R U
C48 C 0.14929(15) 0.63537(15) 0.22231(12) 0.0416(7) Uani 1 1 d . .
H48B H 0.1462 0.6042 0.1949 0.050 Uiso 1 1 calc R U
H48A H 0.1946 0.6287 0.2417 0.050 Uiso 1 1 calc R U
C54 C -0.06438(17) 0.40064(16) 0.36504(13) 0.0482(8) Uani 1 1 d . .
H54A H -0.0731 0.3700 0.3378 0.072 Uiso 1 1 calc R U
H54B H -0.1053 0.4029 0.3815 0.072 Uiso 1 1 calc R U
H54C H -0.0252 0.3841 0.3871 0.072 Uiso 1 1 calc R U
C35 C 0.50723(16) 0.38334(16) 0.29798(14) 0.0495(8) Uani 1 1 d . .
H35B H 0.4674 0.3767 0.2731 0.059 Uiso 1 1 calc R U
H35A H 0.5110 0.3429 0.3185 0.059 Uiso 1 1 calc R U
C24 C 0.29280(17) 0.59852(18) 0.07789(13) 0.0548(9) Uani 1 1 d . .
H24 H 0.2625 0.5838 0.0509 0.066 Uiso 1 1 calc R U
C73 C 0.7072(2) 0.83916(17) -0.01073(13) 0.0531(8) Uani 1 1 d . .
H73A H 0.6707 0.8223 -0.0353 0.064 Uiso 1 1 calc R U
H73B H 0.7431 0.8606 -0.0272 0.064 Uiso 1 1 calc R U
C11 C 1.16735(17) 0.83919(19) 0.36651(14) 0.0555(9) Uani 1 1 d . .
C58 C -0.03713(18) 0.4616(2) 0.11016(12) 0.0557(9) Uani 1 1 d . .
H58B H -0.0395 0.4234 0.0882 0.084 Uiso 1 1 calc R U
H58A H -0.0262 0.5025 0.0934 0.084 Uiso 1 1 calc R U
H58C H -0.0816 0.4670 0.1220 0.084 Uiso 1 1 calc R U
C25 C 0.28868(17) 0.56947(17) 0.12144(13) 0.0525(9) Uani 1 1 d . .
H25 H 0.2549 0.5361 0.1243 0.063 Uiso 1 1 calc R U
C45 C 0.7128(2) 0.38413(16) 0.38829(12) 0.0541(9) Uani 1 1 d . .
H45A H 0.7533 0.3921 0.3715 0.065 Uiso 1 1 calc R U
H45B H 0.6987 0.4279 0.4005 0.065 Uiso 1 1 calc R U
C13 C 1.11890(19) 0.86795(19) 0.28537(15) 0.0586(10) Uani 1 1 d . .
H13 H 1.1185 0.8942 0.2574 0.070 Uiso 1 1 calc R U
C32 C 0.6455(2) 0.31680(17) 0.22190(14) 0.0572(9) Uani 1 1 d . .
H32B H 0.6881 0.3311 0.2421 0.069 Uiso 1 1 calc R U
H32A H 0.6377 0.3472 0.1941 0.069 Uiso 1 1 calc R U
C8 C 1.16397(16) 0.7538(2) 0.44757(12) 0.0581(10) Uani 1 1 d . .
H8 H 1.1636 0.7256 0.4745 0.070 Uiso 1 1 calc R U
C12 C 1.1668(2) 0.8802(2) 0.32488(17) 0.0694(12) Uani 1 1 d . .
H12 H 1.1990 0.9157 0.3244 0.083 Uiso 1 1 calc R U
C62 C 0.25810(19) 0.5858(2) 0.42653(13) 0.0587(9) Uani 1 1 d . .
H62C H 0.2616 0.6338 0.4198 0.088 Uiso 1 1 calc R U
H62A H 0.3020 0.5697 0.4433 0.088 Uiso 1 1 calc R U
H62B H 0.2215 0.5783 0.4465 0.088 Uiso 1 1 calc R U
C50 C 0.19962(19) 0.7277(2) 0.17289(15) 0.0612(10) Uani 1 1 d . .
H50C H 0.1958 0.6985 0.1449 0.092 Uiso 1 1 calc R U
H50A H 0.2451 0.7221 0.1914 0.092 Uiso 1 1 calc R U
H50B H 0.1935 0.7745 0.1627 0.092 Uiso 1 1 calc R U
C42 C 0.4640(2) 0.48505(19) 0.10997(13) 0.0602(10) Uani 1 1 d . .
H42A H 0.4669 0.5244 0.0896 0.090 Uiso 1 1 calc R U
H42C H 0.4169 0.4807 0.1178 0.090 Uiso 1 1 calc R U
H42B H 0.4761 0.4447 0.0932 0.090 Uiso 1 1 calc R U
C70 C 0.90808(19) 0.44103(18) -0.03811(16) 0.0621(10) Uani 1 1 d . .
H70C H 0.9266 0.4210 -0.0654 0.093 Uiso 1 1 calc R U
H70B H 0.8707 0.4129 -0.0293 0.093 Uiso 1 1 calc R U
H70A H 0.9447 0.4443 -0.0111 0.093 Uiso 1 1 calc R U
C33 C 0.6535(3) 0.2430(2) 0.20478(16) 0.0763(13) Uani 1 1 d . .
H33A H 0.6635 0.2139 0.2332 0.092 Uiso 1 1 calc R U
H33B H 0.6088 0.2283 0.1874 0.092 Uiso 1 1 calc R U
C46 C 0.7338(2) 0.33636(18) 0.43098(13) 0.0622(10) Uani 1 1 d . .
H46B H 0.7497 0.2936 0.4193 0.093 Uiso 1 1 calc R U
H46C H 0.6940 0.3284 0.4479 0.093 Uiso 1 1 calc R U
H46A H 0.7710 0.3569 0.4528 0.093 Uiso 1 1 calc R U
C78 C 0.6523(2) 0.49578(19) 0.04998(18) 0.0760(13) Uani 1 1 d . .
H78C H 0.6671 0.4682 0.0246 0.114 Uiso 1 1 calc R U
H78A H 0.6163 0.4721 0.0643 0.114 Uiso 1 1 calc R U
H78B H 0.6917 0.5043 0.0744 0.114 Uiso 1 1 calc R U
C36 C 0.4925(3) 0.4446(2) 0.3286(2) 0.1008(19) Uani 1 1 d . .
H36 H 0.5122 0.4870 0.3234 0.121 Uiso 1 1 calc R U
C74 C 0.6761(3) 0.8923(2) 0.02019(18) 0.0843(14) Uani 1 1 d . .
H74C H 0.6592 0.9305 0.0002 0.127 Uiso 1 1 calc R U
H74A H 0.7116 0.9076 0.0455 0.127 Uiso 1 1 calc R U
H74B H 0.6379 0.8723 0.0344 0.127 Uiso 1 1 calc R U
C34 C 0.7073(3) 0.2323(3) 0.1739(2) 0.1067(19) Uani 1 1 d . .
H34B H 0.6938 0.2541 0.1431 0.160 Uiso 1 1 calc R U
H34A H 0.7133 0.1840 0.1690 0.160 Uiso 1 1 calc R U
H34C H 0.7508 0.2515 0.1890 0.160 Uiso 1 1 calc R U
C38 C 0.4365(3) 0.4949(3) 0.39437(19) 0.0926(15) Uani 1 1 d . .
H38C H 0.4310 0.5357 0.3750 0.139 Uiso 1 1 calc R U
H38A H 0.4751 0.5005 0.4198 0.139 Uiso 1 1 calc R U
H38B H 0.3942 0.4865 0.4084 0.139 Uiso 1 1 calc R U
C10 C 1.2154(2) 0.8483(3) 0.40931(18) 0.0846(15) Uani 1 1 d . .
H10 H 1.2491 0.8827 0.4105 0.101 Uiso 1 1 calc R U
C9 C 1.2130(2) 0.8077(3) 0.44808(17) 0.0866(16) Uani 1 1 d . .
H9 H 1.2444 0.8154 0.4760 0.104 Uiso 1 1 calc R U
C37 C 0.4505(4) 0.4365(3) 0.3636(2) 0.135(3) Uani 1 1 d . .
H37 H 0.4304 0.3940 0.3682 0.161 Uiso 1 1 calc R U

loop_
_atom_site_aniso_label
_atom_site_aniso_U_11
_atom_site_aniso_U_22
_atom_site_aniso_U_33
_atom_site_aniso_U_23
_atom_site_aniso_U_13
_atom_site_aniso_U_12
Mn1 0.01291(15) 0.01220(15) 0.01408(15) 0.00103(11) 0.00171(12) -0.00012(11)
Mo2 0.01884(9) 0.01198(9) 0.02123(10) 0.00018(7) 0.00366(7) -0.00010(7)
Mo1 0.01857(9) 0.01612(9) 0.01772(9) 0.00154(7) 0.00480(7) -0.00166(7)
Mo3 0.01836(9) 0.01816(9) 0.01571(9) 0.00091(7) 0.00392(7) 0.00313(7)
Mo4 0.02097(10) 0.01746(9) 0.01929(10) 0.00407(7) 0.00504(8) -0.00198(7)
Mo6 0.01662(9) 0.01698(9) 0.01657(9) -0.00028(7) 0.00338(7) 0.00260(7)
Mo5 0.01848(9) 0.01248(9) 0.02697(10) 0.00155(7) 0.00370(8) -0.00019(7)
O21 0.0156(7) 0.0183(7) 0.0173(7) -0.0017(6) -0.0005(6) -0.0002(6)
O23 0.0162(7) 0.0180(7) 0.0178(8) 0.0032(6) 0.0007(6) 0.0009(6)
O11 0.0259(9) 0.0205(8) 0.0293(9) 0.0065(7) 0.0047(7) 0.0004(7)
O20 0.0151(7) 0.0174(7) 0.0140(7) 0.0003(6) 0.0003(6) -0.0010(6)
O3 0.0410(10) 0.0239(9) 0.0269(9) 0.0081(7) 0.0045(8) -0.0012(8)
O14 0.0179(7) 0.0169(7) 0.0198(8) 0.0017(6) 0.0025(6) 0.0029(6)
O22 0.0160(7) 0.0207(8) 0.0171(7) 0.0014(6) 0.0007(6) -0.0014(6)
O2 0.0221(8) 0.0287(9) 0.0259(9) 0.0051(7) 0.0067(7) 0.0033(7)
O16 0.0201(8) 0.0156(7) 0.0248(8) 0.0008(6) 0.0043(6) -0.0022(6)
O24 0.0141(7) 0.0160(7) 0.0144(7) 0.0005(6) 0.0000(6) -0.0006(6)
O19 0.0154(7) 0.0188(7) 0.0184(8) 0.0010(6) 0.0015(6) 0.0013(6)
O7 0.0314(9) 0.0242(9) 0.0215(8) -0.0038(7) 0.0031(7) 0.0032(7)
O12 0.0255(9) 0.0208(8) 0.0301(9) -0.0059(7) 0.0032(7) 0.0004(7)
O9 0.0404(10) 0.0242(9) 0.0252(9) 0.0058(7) 0.0046(8) 0.0011(8)
O13 0.0178(7) 0.0159(7) 0.0219(8) -0.0013(6) 0.0025(6) -0.0036(6)
O17 0.0169(7) 0.0186(8) 0.0222(8) 0.0016(6) 0.0031(6) 0.0023(6)
O10 0.0217(8) 0.0287(9) 0.0324(10) -0.0014(7) 0.0089(7) -0.0042(7)
O8 0.0197(8) 0.0264(9) 0.0280(9) 0.0030(7) 0.0054(7) 0.0043(7)
O15 0.0217(8) 0.0207(8) 0.0159(8) 0.0021(6) 0.0035(6) 0.0017(6)
O6 0.0244(9) 0.0276(9) 0.0504(12) 0.0180(8) 0.0059(8) 0.0012(7)
N2 0.0137(9) 0.0233(10) 0.0178(9) -0.0009(7) 0.0003(7) -0.0011(7)
N1 0.0163(9) 0.0226(10) 0.0176(9) 0.0029(7) -0.0013(7) 0.0003(7)
O18 0.0199(8) 0.0192(8) 0.0155(7) 0.0008(6) 0.0036(6) 0.0020(6)
O28 0.0182(8) 0.0253(8) 0.0297(9) 0.0000(7) 0.0021(7) -0.0010(6)
O25 0.0303(9) 0.0404(10) 0.0187(8) 0.0017(7) 0.0042(7) 0.0032(8)
O26 0.0260(9) 0.0359(10) 0.0247(9) -0.0004(8) -0.0001(7) 0.0064(7)
O1 0.0336(9) 0.0252(9) 0.0222(8) -0.0028(7) 0.0025(7) 0.0052(7)
O27 0.0227(9) 0.0521(12) 0.0204(9) 0.0008(8) 0.0038(7) -0.0017(8)
O4 0.0246(9) 0.0331(10) 0.0313(10) 0.0009(8) 0.0094(7) -0.0050(7)
N4 0.0197(10) 0.0305(11) 0.0295(11) -0.0002(9) 0.0040(8) -0.0018(8)
O5 0.0265(9) 0.0249(9) 0.0454(11) -0.0126(8) 0.0063(8) -0.0021(7)
C3 0.0156(10) 0.0193(11) 0.0143(10) 0.0020(8) -0.0018(8) 0.0008(8)
C19 0.0128(10) 0.0242(11) 0.0176(11) 0.0002(9) -0.0006(8) -0.0014(8)
C18 0.0140(10) 0.0183(10) 0.0163(10) -0.0009(8) -0.0006(8) -0.0006(8)
C1 0.0188(11) 0.0201(11) 0.0184(11) -0.0001(9) -0.0013(9) 0.0025(9)
C20 0.0202(11) 0.0243(12) 0.0209(11) -0.0017(9) 0.0006(9) 0.0002(9)
C2 0.0142(10) 0.0253(11) 0.0172(11) -0.0001(9) -0.0016(8) 0.0005(8)
C17 0.0175(10) 0.0204(11) 0.0176(11) 0.0013(9) -0.0009(8) -0.0012(8)
N6 0.0267(11) 0.0241(10) 0.0336(12) 0.0017(9) 0.0044(9) 0.0108(8)
N3 0.0236(11) 0.0380(12) 0.0312(12) 0.0017(10) 0.0047(9) -0.0019(9)
C16 0.0173(10) 0.0222(11) 0.0201(11) -0.0036(9) -0.0009(9) 0.0023(9)
N7 0.0289(11) 0.0379(12) 0.0165(10) 0.0001(9) 0.0060(8) -0.0022(9)
C21 0.0218(12) 0.0493(16) 0.0209(12) 0.0020(11) -0.0010(10) 0.0002(11)
C4 0.0200(11) 0.0211(11) 0.0227(11) 0.0053(9) -0.0046(9) -0.0014(9)
C30 0.0171(11) 0.0221(12) 0.0384(14) -0.0020(10) 0.0000(10) 0.0017(9)
C5 0.0269(12) 0.0178(11) 0.0195(11) -0.0006(9) -0.0004(9) 0.0032(9)
N5 0.0295(11) 0.0206(10) 0.0461(14) 0.0067(10) 0.0018(10) -0.0084(9)
C22 0.0184(11) 0.0224(12) 0.0362(14) -0.0025(10) -0.0018(10) 0.0011(9)
C29 0.0253(13) 0.0474(17) 0.0336(14) 0.0059(12) 0.0042(11) 0.0008(12)
C6 0.0273(13) 0.0405(15) 0.0194(12) 0.0050(11) -0.0024(10) 0.0042(11)
C64 0.0344(14) 0.0423(15) 0.0213(12) 0.0006(11) 0.0038(11) -0.0041(12)
C71 0.0312(13) 0.0366(14) 0.0193(12) -0.0003(10) 0.0067(10) -0.0028(11)
C60 0.0329(14) 0.0358(15) 0.0428(16) -0.0004(13) 0.0029(12) 0.0090(12)
C67 0.0321(13) 0.0390(15) 0.0192(12) -0.0032(10) 0.0075(10) -0.0027(11)
C52 0.0334(14) 0.0284(13) 0.0410(16) 0.0042(12) 0.0051(12) 0.0081(11)
C47 0.0298(13) 0.0245(13) 0.0416(15) 0.0034(11) 0.0022(12) 0.0091(10)
C53 0.0316(14) 0.0348(15) 0.0473(17) -0.0014(13) 0.0060(13) 0.0040(11)
C26 0.0319(14) 0.0237(13) 0.0563(19) 0.0010(12) 0.0016(13) -0.0071(11)
C75 0.0352(14) 0.0414(15) 0.0232(13) 0.0037(11) 0.0097(11) -0.0044(12)
C51 0.0266(12) 0.0267(13) 0.0332(14) 0.0010(10) 0.0045(11) 0.0095(10)
C59 0.0260(13) 0.0308(14) 0.0388(15) 0.0032(11) 0.0036(11) 0.0117(10)
C63 0.0331(14) 0.0451(16) 0.0159(11) -0.0020(11) 0.0031(10) -0.0040(12)
C44 0.0360(15) 0.0258(13) 0.0487(17) 0.0114(12) 0.0057(13) -0.0033(11)
C56 0.0381(15) 0.0307(14) 0.0366(15) 0.0006(12) 0.0027(12) 0.0101(11)
C55 0.0381(15) 0.0257(13) 0.0324(14) -0.0001(11) 0.0049(12) 0.0145(11)
C31 0.0449(17) 0.0209(13) 0.0553(19) 0.0039(13) -0.0033(14) -0.0043(12)
C39 0.0342(14) 0.0205(12) 0.0481(17) 0.0061(12) 0.0001(12) -0.0077(10)
C40 0.0317(14) 0.0285(14) 0.0554(19) 0.0005(13) -0.0064(13) -0.0074(11)
C43 0.0414(16) 0.0261(14) 0.0495(18) 0.0098(12) -0.0051(13) -0.0123(12)
C15 0.0203(12) 0.0433(16) 0.0386(15) -0.0059(12) 0.0046(11) -0.0033(11)
C7 0.0179(12) 0.0497(17) 0.0340(14) -0.0079(13) -0.0021(10) 0.0015(11)
C14 0.0350(15) 0.0474(17) 0.0428(17) 0.0086(14) 0.0124(13) 0.0001(13)
C72 0.0470(17) 0.0420(16) 0.0322(15) -0.0028(12) 0.0156(13) 0.0009(13)
C28 0.0363(15) 0.0402(16) 0.0511(18) 0.0166(14) 0.0125(14) 0.0035(13)
C57 0.0521(18) 0.0397(16) 0.0343(15) -0.0035(13) 0.0089(14) 0.0053(14)
C65 0.0375(15) 0.0494(17) 0.0255(14) -0.0016(12) 0.0010(12) -0.0053(13)
C23 0.0298(14) 0.0449(17) 0.0395(16) -0.0035(13) -0.0105(12) -0.0029(12)
C68 0.0422(16) 0.0413(16) 0.0337(15) 0.0004(12) 0.0096(13) 0.0019(13)
C66 0.0399(16) 0.0504(18) 0.0279(14) -0.0018(13) -0.0007(12) -0.0073(13)
C69 0.0377(16) 0.0486(18) 0.0425(17) -0.0127(14) 0.0027(13) 0.0016(13)
C49 0.0442(18) 0.0411(17) 0.056(2) 0.0138(15) 0.0082(15) 0.0059(13)
C77 0.0389(16) 0.0476(17) 0.0398(16) 0.0002(14) 0.0119(13) -0.0071(13)
C27 0.0404(16) 0.0280(14) 0.064(2) 0.0113(14) 0.0102(15) -0.0062(12)
C76 0.0388(16) 0.062(2) 0.0315(15) 0.0083(14) 0.0042(13) -0.0142(14)
C61 0.0389(16) 0.0489(18) 0.0457(18) 0.0008(14) -0.0038(14) 0.0114(14)
C41 0.0454(17) 0.0296(14) 0.0458(17) 0.0004(13) -0.0034(14) 0.0029(12)
C48 0.0345(15) 0.0388(16) 0.0526(19) 0.0078(14) 0.0104(14) 0.0057(12)
C54 0.0409(17) 0.0416(17) 0.064(2) 0.0082(16) 0.0132(16) -0.0014(14)
C35 0.0337(16) 0.0413(17) 0.075(2) 0.0222(16) 0.0147(16) -0.0007(13)
C24 0.0416(18) 0.058(2) 0.058(2) -0.0127(17) -0.0159(16) -0.0199(16)
C73 0.064(2) 0.0439(18) 0.052(2) -0.0043(15) 0.0107(17) 0.0085(16)
C11 0.0391(17) 0.067(2) 0.063(2) -0.0164(18) 0.0159(16) -0.0250(16)
C58 0.050(2) 0.075(2) 0.0417(18) -0.0108(17) 0.0040(15) -0.0021(17)
C25 0.0427(18) 0.0446(18) 0.066(2) -0.0016(16) -0.0066(16) -0.0226(15)
C45 0.074(2) 0.0346(16) 0.0485(19) 0.0130(14) -0.0117(17) -0.0103(16)
C13 0.056(2) 0.055(2) 0.071(3) 0.0136(19) 0.030(2) -0.0089(17)
C32 0.073(2) 0.0432(19) 0.059(2) 0.0117(16) 0.0234(19) 0.0093(17)
C8 0.0303(16) 0.100(3) 0.0400(18) -0.0113(19) -0.0088(14) -0.0024(17)
C12 0.058(2) 0.061(2) 0.097(3) -0.007(2) 0.039(2) -0.0304(19)
C62 0.056(2) 0.066(2) 0.049(2) -0.0051(18) -0.0088(17) 0.0044(18)
C50 0.048(2) 0.060(2) 0.078(3) 0.025(2) 0.0138(19) -0.0009(17)
C42 0.067(2) 0.054(2) 0.054(2) -0.0047(17) -0.0156(18) 0.0114(18)
C70 0.052(2) 0.046(2) 0.091(3) -0.0111(19) 0.020(2) 0.0059(16)
C33 0.109(4) 0.057(2) 0.068(3) 0.006(2) 0.031(3) 0.030(2)
C46 0.091(3) 0.0441(19) 0.047(2) 0.0127(16) -0.0062(19) -0.0015(19)
C78 0.076(3) 0.050(2) 0.108(4) 0.011(2) 0.035(3) -0.005(2)
C36 0.140(5) 0.050(2) 0.132(4) 0.026(3) 0.091(4) 0.037(3)
C74 0.103(4) 0.056(2) 0.098(4) -0.010(2) 0.030(3) 0.025(2)
C34 0.115(4) 0.103(4) 0.112(4) 0.012(3) 0.054(4) 0.020(3)
C38 0.086(3) 0.096(4) 0.100(4) -0.014(3) 0.029(3) -0.003(3)
C10 0.049(2) 0.118(4) 0.087(3) -0.037(3) 0.010(2) -0.047(2)
C9 0.042(2) 0.147(5) 0.065(3) -0.037(3) -0.013(2) -0.031(3)
C37 0.245(8) 0.066(3) 0.113(4) -0.041(3) 0.097(5) -0.068(4)

loop_
_atom_type_symbol
_atom_type_description
_atom_type_scat_dispersion_real
_atom_type_scat_dispersion_imag
_atom_type_scat_source
C C 0.0033 0.0016 'International Tables Vol C Tables 4.2.6.8 and 6.1.1.4'
H H 0.0000 0.0000 'International Tables Vol C Tables 4.2.6.8 and 6.1.1.4'
Mn Mn 0.3368 0.7283 'International Tables Vol C Tables 4.2.6.8 and 6.1.1.4'
Mo Mo -1.6832 0.6857 'International Tables Vol C Tables 4.2.6.8 and 6.1.1.4'
N N 0.0061 0.0033 'International Tables Vol C Tables 4.2.6.8 and 6.1.1.4'
O O 0.0106 0.0060 'International Tables Vol C Tables 4.2.6.8 and 6.1.1.4'

loop_
_geom_angle_atom_site_label_1
_geom_angle_atom_site_label_2
_geom_angle_atom_site_label_3
_geom_angle
O20 Mn1 O24 179.15(7)
O20 Mn1 O21 92.96(6)
O24 Mn1 O21 86.88(6)
O20 Mn1 O22 87.30(6)
O24 Mn1 O22 92.86(6)
O21 Mn1 O22 179.52(7)
O20 Mn1 O23 87.91(6)
O24 Mn1 O23 92.91(6)
O21 Mn1 O23 88.49(6)
O22 Mn1 O23 91.92(6)
O20 Mn1 O19 92.67(6)
O24 Mn1 O19 86.51(6)
O21 Mn1 O19 92.12(6)
O22 Mn1 O19 87.46(6)
O23 Mn1 O19 179.13(6)
O11 Mo2 O12 105.00(8)
O11 Mo2 O13 101.57(7)
O12 Mo2 O13 99.82(7)
O11 Mo2 O14 97.07(7)
O12 Mo2 O14 103.65(7)
O13 Mo2 O14 144.96(6)
O11 Mo2 O23 162.73(7)
O12 Mo2 O23 90.48(7)
O13 Mo2 O23 82.85(6)
O14 Mo2 O23 71.39(6)
O11 Mo2 O21 92.32(7)
O12 Mo2 O21 161.63(7)
O13 Mo2 O21 70.18(6)
O14 Mo2 O21 79.74(6)
O23 Mo2 O21 73.32(5)
O9 Mo1 O10 105.92(9)
O9 Mo1 O18 100.49(8)
O10 Mo1 O18 102.25(7)
O9 Mo1 O13 101.95(8)
O10 Mo1 O13 97.36(7)
O18 Mo1 O13 144.70(6)
O9 Mo1 O21 94.73(7)
O10 Mo1 O21 158.15(7)
O18 Mo1 O21 80.42(6)
O13 Mo1 O21 70.90(6)
O9 Mo1 O24 162.41(7)
O10 Mo1 O24 91.27(7)
O18 Mo1 O24 71.55(6)
O13 Mo1 O24 79.01(6)
O21 Mo1 O24 68.77(5)
O1 Mo3 O2 106.02(8)
O1 Mo3 O14 103.28(7)
O2 Mo3 O14 98.10(7)
O1 Mo3 O15 100.12(7)
O2 Mo3 O15 101.28(7)
O14 Mo3 O15 144.00(6)
O1 Mo3 O23 94.44(7)
O2 Mo3 O23 158.75(7)
O14 Mo3 O23 71.10(6)
O15 Mo3 O23 80.21(6)
O1 Mo3 O20 163.78(7)
O2 Mo3 O20 89.16(7)
O14 Mo3 O20 79.63(6)
O15 Mo3 O20 70.68(6)
O23 Mo3 O20 71.18(5)
O3 Mo4 O4 106.09(9)
O3 Mo4 O15 100.18(8)
O4 Mo4 O15 102.50(8)
O3 Mo4 O16 102.07(8)
O4 Mo4 O16 97.79(8)
O15 Mo4 O16 144.24(6)
O3 Mo4 O22 93.79(7)
O4 Mo4 O22 158.88(7)
O15 Mo4 O22 80.43(6)
O16 Mo4 O22 70.52(6)
O3 Mo4 O20 161.35(7)
O4 Mo4 O20 92.19(7)
O15 Mo4 O20 71.59(6)
O16 Mo4 O20 78.56(6)
O22 Mo4 O20 68.64(5)
O7 Mo6 O8 106.12(8)
O7 Mo6 O17 101.99(7)
O8 Mo6 O17 97.99(7)
O7 Mo6 O18 100.77(7)
O8 Mo6 O18 99.99(7)
O17 Mo6 O18 145.66(6)
O7 Mo6 O19 94.46(7)
O8 Mo6 O19 158.82(7)
O17 Mo6 O19 72.28(6)
O18 Mo6 O19 80.64(6)
O7 Mo6 O24 164.34(7)
O8 Mo6 O24 88.66(7)
O17 Mo6 O24 80.54(6)
O18 Mo6 O24 70.92(6)
O19 Mo6 O24 71.41(5)
O6 Mo5 O5 105.20(10)
O6 Mo5 O16 101.07(8)
O5 Mo5 O16 98.89(7)
O6 Mo5 O17 98.48(7)
O5 Mo5 O17 103.71(8)
O16 Mo5 O17 144.91(6)
O6 Mo5 O19 163.16(8)
O5 Mo5 O19 90.52(7)
O16 Mo5 O19 82.00(6)
O17 Mo5 O19 71.41(6)
O6 Mo5 O22 92.63(8)
O5 Mo5 O22 160.84(7)
O16 Mo5 O22 70.30(6)
O17 Mo5 O22 80.00(6)
O19 Mo5 O22 72.66(5)
C17 O21 Mn1 116.81(12)
C17 O21 Mo1 121.11(12)
Mn1 O21 Mo1 101.71(6)
C17 O21 Mo2 121.78(12)
Mn1 O21 Mo2 99.52(6)
Mo1 O21 Mo2 90.79(5)
C1 O23 Mn1 114.83(12)
C1 O23 Mo2 123.12(12)
Mn1 O23 Mo2 98.66(6)
C1 O23 Mo3 123.90(13)
Mn1 O23 Mo3 99.20(6)
Mo2 O23 Mo3 91.52(5)
C19 O20 Mn1 116.95(12)
C19 O20 Mo4 118.64(12)
Mn1 O20 Mo4 102.75(6)
C19 O20 Mo3 122.80(12)
Mn1 O20 Mo3 101.70(6)
Mo4 O20 Mo3 89.02(5)
Mo3 O14 Mo2 120.93(8)
C4 O22 Mn1 116.60(12)
C4 O22 Mo4 121.46(13)
Mn1 O22 Mo4 101.29(6)
C4 O22 Mo5 121.26(13)
Mn1 O22 Mo5 100.74(6)
Mo4 O22 Mo5 90.49(5)
Mo5 O16 Mo4 122.88(8)
C2 O24 Mn1 117.27(12)
C2 O24 Mo1 119.21(12)
Mn1 O24 Mo1 102.64(6)
C2 O24 Mo6 121.23(12)
Mn1 O24 Mo6 101.91(6)
Mo1 O24 Mo6 89.79(5)
C16 O19 Mn1 114.84(12)
C16 O19 Mo6 122.05(13)
Mn1 O19 Mo6 100.17(6)
C16 O19 Mo5 123.64(13)
Mn1 O19 Mo5 99.11(6)
Mo6 O19 Mo5 91.85(5)
Mo2 O13 Mo1 123.01(8)
Mo6 O17 Mo5 119.48(8)
Mo3 O15 Mo4 122.07(8)
C20 N2 C18 126.66(19)
C5 N1 C3 127.31(19)
Mo1 O18 Mo6 121.35(8)
C22 O28 C21 117.83(19)
C7 O26 C6 117.5(2)
C29 N4 C30 117.0(2)
N1 C3 C2 102.24(17)
N1 C3 C1 109.20(17)
C2 C3 C1 112.53(18)
N1 C3 C4 107.82(17)
C2 C3 C4 111.87(18)
C1 C3 C4 112.54(18)
O20 C19 C18 114.32(17)
N2 C18 C17 107.84(17)
N2 C18 C19 102.61(16)
C17 C18 C19 111.80(17)
N2 C18 C16 108.51(17)
C17 C18 C16 113.90(18)
C19 C18 C16 111.45(18)
O23 C1 C3 113.21(17)
O27 C20 N2 126.5(2)
O27 C20 C21 118.8(2)
N2 C20 C21 114.7(2)
O24 C2 C3 114.36(17)
O21 C17 C18 113.19(17)
C51 N6 C55 111.0(2)
C51 N6 C47 106.85(18)
C55 N6 C47 110.9(2)
C51 N6 C59 110.8(2)
C55 N6 C59 106.19(18)
C47 N6 C59 111.1(2)
C14 N3 C15 117.7(2)
O19 C16 C18 113.00(17)
C67 N7 C71 107.00(18)
C67 N7 C75 110.6(2)
C71 N7 C75 111.4(2)
C67 N7 C63 110.73(19)
C71 N7 C63 111.1(2)
C75 N7 C63 106.05(18)
O28 C21 C20 111.1(2)
O22 C4 C3 113.28(17)
N4 C30 C22 118.5(2)
N4 C30 C26 122.5(2)
C22 C30 C26 119.0(2)
O25 C5 N1 126.0(2)
O25 C5 C6 119.8(2)
N1 C5 C6 114.2(2)
C31 N5 C43 110.6(2)
C31 N5 C39 110.9(2)
C43 N5 C39 107.08(18)
C31 N5 C35 107.5(2)
C43 N5 C35 110.1(2)
C39 N5 C35 110.7(2)
C23 C22 O28 122.4(2)
C23 C22 C30 120.7(2)
O28 C22 C30 116.8(2)
N4 C29 C28 124.4(3)
O26 C6 C5 111.21(19)
C63 C64 C65 109.7(2)
C72 C71 N7 116.1(2)
C59 C60 C61 109.8(2)
N7 C67 C68 114.9(2)
C51 C52 C53 111.0(2)
C48 C47 N6 115.8(2)
C52 C53 C54 112.3(2)
C25 C26 C27 123.9(3)
C25 C26 C30 119.0(3)
C27 C26 C30 117.1(3)
C76 C75 N7 115.7(2)
C52 C51 N6 114.72(19)
C60 C59 N6 116.1(2)
C64 C63 N7 116.9(2)
C43 C44 C45 109.9(2)
C55 C56 C57 109.8(2)
C56 C55 N6 115.6(2)
C32 C31 N5 115.3(2)
C40 C39 N5 116.5(2)
C39 C40 C41 109.7(2)
N5 C43 C44 116.3(2)
N3 C15 C7 119.0(2)
N3 C15 C11 122.0(3)
C7 C15 C11 119.0(3)
O26 C7 C8 122.0(3)
O26 C7 C15 116.8(2)
C8 C7 C15 121.1(3)
N3 C14 C13 123.8(3)
C71 C72 C73 110.1(2)
C27 C28 C29 118.9(3)
C56 C57 C58 111.0(3)
C66 C65 C64 112.2(2)
C22 C23 C24 119.0(3)
C69 C68 C67 109.8(2)
C70 C69 C68 113.3(3)
C50 C49 C48 113.1(3)
C78 C77 C76 114.5(3)
C28 C27 C26 120.0(3)
C75 C76 C77 110.9(2)
C62 C61 C60 112.2(3)
C42 C41 C40 113.6(3)
C47 C48 C49 110.6(2)
C36 C35 N5 115.1(3)
C25 C24 C23 121.7(3)
C72 C73 C74 112.3(3)
C12 C11 C15 117.9(3)
C12 C11 C10 123.5(4)
C15 C11 C10 118.6(4)
C24 C25 C26 120.6(3)
C46 C45 C44 113.2(3)
C12 C13 C14 118.9(3)
C31 C32 C33 108.8(3)
C7 C8 C9 118.8(4)
C13 C12 C11 119.7(3)
C34 C33 C32 115.5(4)
C37 C36 C35 118.9(4)
C9 C10 C11 120.7(4)
C10 C9 C8 121.8(4)
C36 C37 C38 119.9(4)

loop_
_geom_bond_atom_site_label_1
_geom_bond_atom_site_label_2
_geom_bond_distance
Mn1 O20 1.9108(15)
Mn1 O24 1.9124(15)
Mn1 O21 1.9631(15)
Mn1 O22 1.9632(15)
Mn1 O23 2.0738(15)
Mn1 O19 2.0752(15)
Mo2 O11 1.7044(16)
Mo2 O12 1.7098(16)
Mo2 O13 1.9115(15)
Mo2 O14 1.9264(15)
Mo2 O23 2.3232(14)
Mo2 O21 2.3954(15)
Mo1 O9 1.6980(17)
Mo1 O10 1.7024(16)
Mo1 O18 1.9217(15)
Mo1 O13 1.9328(15)
Mo1 O21 2.3500(15)
Mo1 O24 2.3684(14)
Mo3 O1 1.7019(17)
Mo3 O2 1.7096(16)
Mo3 O14 1.9158(15)
Mo3 O15 1.9177(15)
Mo3 O23 2.3429(15)
Mo3 O20 2.4128(14)
Mo4 O3 1.6982(17)
Mo4 O4 1.7056(17)
Mo4 O15 1.9180(15)
Mo4 O16 1.9233(16)
Mo4 O22 2.3692(15)
Mo4 O20 2.3739(14)
Mo6 O7 1.7021(16)
Mo6 O8 1.7049(16)
Mo6 O17 1.9231(15)
Mo6 O18 1.9302(15)
Mo6 O19 2.2950(15)
Mo6 O24 2.3898(14)
Mo5 O6 1.7010(17)
Mo5 O5 1.7035(17)
Mo5 O16 1.9183(15)
Mo5 O17 1.9250(15)
Mo5 O19 2.3312(15)
Mo5 O22 2.3822(15)
O21 C17 1.434(3)
O23 C1 1.432(3)
O20 C19 1.427(2)
O22 C4 1.439(3)
O24 C2 1.423(2)
O19 C16 1.433(3)
N2 C20 1.340(3)
N2 C18 1.465(3)
N1 C5 1.340(3)
N1 C3 1.467(3)
O28 C22 1.372(3)
O28 C21 1.431(3)
O25 C5 1.226(3)
O26 C7 1.369(3)
O26 C6 1.425(3)
O27 C20 1.224(3)
N4 C29 1.315(3)
N4 C30 1.371(3)
C3 C2 1.532(3)
C3 C1 1.543(3)
C3 C4 1.543(3)
C19 C18 1.539(3)
C18 C17 1.535(3)
C18 C16 1.544(3)
C20 C21 1.515(3)
N6 C51 1.513(3)
N6 C55 1.517(3)
N6 C47 1.518(3)
N6 C59 1.521(3)
N3 C14 1.318(4)
N3 C15 1.370(3)
N7 C67 1.512(3)
N7 C71 1.518(3)
N7 C75 1.520(3)
N7 C63 1.520(3)
C30 C22 1.419(4)
C30 C26 1.420(3)
C5 C6 1.517(3)
N5 C31 1.509(3)
N5 C43 1.515(3)
N5 C39 1.519(3)
N5 C35 1.521(4)
C22 C23 1.364(4)
C29 C28 1.410(4)
C64 C63 1.513(4)
C64 C65 1.523(4)
C71 C72 1.510(4)
C60 C59 1.513(4)
C60 C61 1.524(4)
C67 C68 1.520(4)
C52 C51 1.511(4)
C52 C53 1.513(4)
C47 C48 1.515(4)
C53 C54 1.513(4)
C26 C25 1.403(4)
C26 C27 1.413(4)
C75 C76 1.513(4)
C44 C43 1.516(4)
C44 C45 1.520(4)
C56 C55 1.515(4)
C56 C57 1.521(4)
C31 C32 1.499(5)
C39 C40 1.511(4)
C40 C41 1.521(4)
C15 C7 1.412(4)
C15 C11 1.414(4)
C7 C8 1.371(4)
C14 C13 1.408(4)
C72 C73 1.513(4)
C28 C27 1.346(4)
C57 C58 1.530(4)
C65 C66 1.521(4)
C23 C24 1.419(4)
C68 C69 1.512(4)
C69 C70 1.512(5)
C49 C50 1.516(5)
C49 C48 1.518(4)
C77 C78 1.492(5)
C77 C76 1.531(4)
C61 C62 1.517(4)
C41 C42 1.512(4)
C35 C36 1.514(5)
C24 C25 1.347(5)
C73 C74 1.517(5)
C11 C12 1.405(6)
C11 C10 1.416(5)
C45 C46 1.520(4)
C13 C12 1.356(6)
C32 C33 1.531(5)
C8 C9 1.410(6)
C33 C34 1.443(6)
C36 C37 1.351(6)
C38 C37 1.471(6)
C10 C9 1.342(7)

loop_
_platon_squeeze_void_nr
_platon_squeeze_void_average_x
_platon_squeeze_void_average_y
_platon_squeeze_void_average_z
_platon_squeeze_void_volume
_platon_squeeze_void_count_electrons
_platon_squeeze_void_content
1 0.000 0.000 0.000 241 78 ' '
2 0.000 0.500 0.500 241 78 ' '
3 0.454 0.700 0.463 199 40 ' '
4 0.454 0.800 0.963 196 40 ' '
5 0.547 0.204 0.038 196 40 ' '
6 0.547 0.296 0.538 193 40 ' '
